data_7120637
loop_
_publ_author_name
'Wr\'obel, Zbigniew'
'Pietrzak, Tomasz'
'Justyniak, Iwona'
'Lewinski, Janusz'

_publ_section_title
;
 Oxygenation of RZn(N,O)-type complexes as an efficient route to zinc
 alkoxides not accessible via classical alcoholysis path
;
_journal_name_full 'Chem. Commun.'
_journal_paper_doi 10.1039/C7CC05818G
_journal_year 2017
_chemical_formula_sum 'C46 H60 N4 O12 Zn4'
_chemical_formula_weight 1122.46
_space_group_crystal_system monoclinic
_space_group_IT_number 14
_space_group_name_Hall '-P 2yn'
_space_group_name_H-M_alt 'P 1 21/n 1'
_symmetry_space_group_name_Hall '-P 2yn'
_symmetry_space_group_name_H-M 'P 1 21/n 1'
_atom_sites_solution_hydrogens geom
_audit_creation_method SHELXL-2014/7
_audit_update_record
;
2017-06-11 deposited with the CCDC.
2017-09-12 downloaded from the CCDC.
;
_cell_angle_alpha 90
_cell_angle_beta 97.309(4)
_cell_angle_gamma 90
_cell_formula_units_Z 8
_cell_length_a 16.1075(8)
_cell_length_b 33.2173(19)
_cell_length_c 18.7222(8)
_cell_measurement_reflns_used 4638
_cell_measurement_temperature 100(2)
_cell_measurement_theta_max 29.059
_cell_measurement_theta_min 3.171
_cell_volume 9935.9(9)
_computing_cell_refinement
;
CrysAlisPro, Agilent Technologies,
Version 1.171.35.15 (release 03-08-2011 CrysAlis171 .NET)
(compiled Aug  3 2011,13:03:54)
;
_computing_data_collection
;
CrysAlisPro, Agilent Technologies,
Version 1.171.35.15 (release 03-08-2011 CrysAlis171 .NET)
(compiled Aug  3 2011,13:03:54)
;
_computing_data_reduction
;
CrysAlisPro, Agilent Technologies,
Version 1.171.35.15 (release 03-08-2011 CrysAlis171 .NET)
(compiled Aug  3 2011,13:03:54)
;
_computing_structure_refinement 'SHELXL-2014/7 (Sheldrick, 2014)'
_diffrn_ambient_temperature 100(2)
_diffrn_measured_fraction_theta_full 0.997
_diffrn_measured_fraction_theta_max 0.856
_diffrn_measurement_device_type 'SuperNova, Dual, Cu at zero, Eos'
_diffrn_measurement_method '\w scans'
_diffrn_radiation_type MoK\a
_diffrn_radiation_wavelength 0.71073
_diffrn_reflns_av_R_equivalents 0.1013
_diffrn_reflns_av_unetI/netI 0.1448
_diffrn_reflns_Laue_measured_fraction_full 0.997
_diffrn_reflns_Laue_measured_fraction_max 0.856
_diffrn_reflns_limit_h_max 20
_diffrn_reflns_limit_h_min -22
_diffrn_reflns_limit_k_max 32
_diffrn_reflns_limit_k_min -44
_diffrn_reflns_limit_l_max 23
_diffrn_reflns_limit_l_min -22
_diffrn_reflns_number 53593
_diffrn_reflns_point_group_measured_fraction_full 0.997
_diffrn_reflns_point_group_measured_fraction_max 0.856
_diffrn_reflns_theta_full 25.242
_diffrn_reflns_theta_max 29.146
_diffrn_reflns_theta_min 3.033
_exptl_absorpt_coefficient_mu 1.971
_exptl_absorpt_correction_T_max 0.821
_exptl_absorpt_correction_T_min 0.725
_exptl_absorpt_correction_type multi-scan
_exptl_absorpt_process_details
;
CrysAlisPro, Agilent Technologies,
Version 1.171.37.35g (release 09-12-2014 CrysAlis171 .NET)
(compiled Dec  9 2014,15:38:47)
Empirical absorption correction using spherical harmonics,
 implemented in SCALE3 ABSPACK scaling algorithm.
;
_exptl_crystal_colour colorless
_exptl_crystal_density_diffrn 1.501
_exptl_crystal_description plate
_exptl_crystal_F_000 4640
_exptl_crystal_size_max 0.30
_exptl_crystal_size_mid 0.14
_exptl_crystal_size_min 0.10
_refine_diff_density_max 0.752
_refine_diff_density_min -0.946
_refine_diff_density_rms 0.132
_refine_ls_extinction_method none
_refine_ls_goodness_of_fit_ref 0.929
_refine_ls_hydrogen_treatment constr
_refine_ls_matrix_type full
_refine_ls_number_parameters 1209
_refine_ls_number_reflns 22926
_refine_ls_number_restraints 0
_refine_ls_restrained_S_all 0.929
_refine_ls_R_factor_all 0.1295
_refine_ls_R_factor_gt 0.0626
_refine_ls_shift/su_max 0.002
_refine_ls_shift/su_mean 0.000
_refine_ls_structure_factor_coef Fsqd
_refine_ls_weighting_details 'w=1/[\s^2^(Fo^2^)+(0.0128P)^2^] where P=(Fo^2^+2Fc^2^)/3'
_refine_ls_weighting_scheme calc
_refine_ls_wR_factor_gt 0.0941
_refine_ls_wR_factor_ref 0.1127
_reflns_Friedel_coverage 0.000
_reflns_number_gt 13069
_reflns_number_total 22926
_reflns_threshold_expression 'I > 2\s(I)'
_cod_data_source_file c7cc05818g2.cif
_cod_data_source_block shelx_comp1
_cod_database_code 7120637
_shelx_shelxl_version_number 2014/7
_shelx_space_group_comment
;
The symmetry employed for this shelxl refinement is uniquely defined
by the following loop, which should always be used as a source of
symmetry information in preference to the above space-group names.
They are only intended as comments.
;

loop_
_space_group_symop_operation_xyz
'x, y, z'
'-x+1/2, y+1/2, -z+1/2'
'-x, -y, -z'
'x-1/2, -y-1/2, z-1/2'

loop_
_atom_site_label
_atom_site_type_symbol
_atom_site_fract_x
_atom_site_fract_y
_atom_site_fract_z
_atom_site_U_iso_or_equiv
_atom_site_adp_type
_atom_site_occupancy
_atom_site_site_symmetry_order
_atom_site_calc_flag
_atom_site_refinement_flags_posn
_atom_site_refinement_flags_adp
C1 C 0.1882(3) 0.58072(15) 0.5351(3) 0.0172(11) Uani 1 1 d . .
H1A H 0.1876 0.5530 0.5156 0.021 Uiso 1 1 calc R U
H1B H 0.1302 0.5912 0.5277 0.021 Uiso 1 1 calc R U
C2 C 0.2200(3) 0.58006(16) 0.6151(3) 0.0218(12) Uani 1 1 d . .
H2A H 0.2751 0.5671 0.6227 0.033 Uiso 1 1 calc R U
H2B H 0.1807 0.5649 0.6408 0.033 Uiso 1 1 calc R U
H2C H 0.2245 0.6077 0.6335 0.033 Uiso 1 1 calc R U
C3 C 0.4184(3) 0.58318(15) 0.3677(3) 0.0172(11) Uani 1 1 d . .
H3A H 0.4040 0.5544 0.3724 0.021 Uiso 1 1 calc R U
H3B H 0.4774 0.5869 0.3890 0.021 Uiso 1 1 calc R U
C4 C 0.4093(3) 0.59446(16) 0.2898(3) 0.0259(13) Uani 1 1 d . .
H4A H 0.3502 0.5928 0.2695 0.039 Uiso 1 1 calc R U
H4B H 0.4422 0.5760 0.2638 0.039 Uiso 1 1 calc R U
H4C H 0.4293 0.6221 0.2848 0.039 Uiso 1 1 calc R U
C5 C 0.1875(3) 0.68695(15) 0.3375(3) 0.0166(11) Uani 1 1 d . .
H5A H 0.2060 0.7154 0.3412 0.020 Uiso 1 1 calc R U
H5B H 0.1289 0.6859 0.3481 0.020 Uiso 1 1 calc R U
C6 C 0.1913(3) 0.67204(15) 0.2618(3) 0.0207(12) Uani 1 1 d . .
H6A H 0.2494 0.6727 0.2514 0.031 Uiso 1 1 calc R U
H6B H 0.1567 0.6893 0.2276 0.031 Uiso 1 1 calc R U
H6C H 0.1703 0.6443 0.2574 0.031 Uiso 1 1 calc R U
C7 C 0.4085(3) 0.69031(16) 0.5628(3) 0.0215(12) Uani 1 1 d . .
H7A H 0.4052 0.7186 0.5462 0.026 Uiso 1 1 calc R U
H7B H 0.4677 0.6817 0.5667 0.026 Uiso 1 1 calc R U
C8 C 0.3786(3) 0.68757(16) 0.6356(3) 0.0228(12) Uani 1 1 d . .
H8A H 0.3225 0.6993 0.6332 0.034 Uiso 1 1 calc R U
H8B H 0.4172 0.7023 0.6709 0.034 Uiso 1 1 calc R U
H8C H 0.3767 0.6593 0.6500 0.034 Uiso 1 1 calc R U
C9 C 0.2331(3) 0.52783(14) 0.2927(3) 0.0188(11) Uani 1 1 d . .
H9 H 0.2908 0.5212 0.3023 0.023 Uiso 1 1 calc R U
C10 C 0.1754(3) 0.50732(16) 0.2441(3) 0.0257(13) Uani 1 1 d . .
H10 H 0.1864 0.4848 0.2154 0.031 Uiso 1 1 calc R U
C11 C 0.0981(3) 0.52645(16) 0.2458(3) 0.0232(12) Uani 1 1 d . .
H11 H 0.0464 0.5197 0.2182 0.028 Uiso 1 1 calc R U
C12 C 0.1124(3) 0.55726(15) 0.2958(3) 0.0166(11) Uani 1 1 d . .
C13 C 0.0594(3) 0.58698(16) 0.3226(3) 0.0185(12) Uani 1 1 d . .
C14 C -0.0761(3) 0.61583(17) 0.3123(3) 0.0351(15) Uani 1 1 d . .
H14A H -0.0818 0.6122 0.3634 0.053 Uiso 1 1 calc R U
H14B H -0.1311 0.6132 0.2836 0.053 Uiso 1 1 calc R U
H14C H -0.0532 0.6426 0.3049 0.053 Uiso 1 1 calc R U
C15 C 0.5108(3) 0.59803(16) 0.6400(3) 0.0180(11) Uani 1 1 d . .
H15 H 0.5217 0.6260 0.6464 0.022 Uiso 1 1 calc R U
C16 C 0.5513(3) 0.56764(16) 0.6820(3) 0.0209(12) Uani 1 1 d . .
H16 H 0.5940 0.5712 0.7214 0.025 Uiso 1 1 calc R U
C17 C 0.5181(3) 0.53139(16) 0.6562(3) 0.0200(12) Uani 1 1 d . .
H17 H 0.5334 0.5053 0.6740 0.024 Uiso 1 1 calc R U
C18 C 0.4573(3) 0.54091(15) 0.5983(3) 0.0165(11) Uani 1 1 d . .
C19 C 0.4046(3) 0.51709(16) 0.5465(3) 0.0174(11) Uani 1 1 d . .
C20 C 0.3664(3) 0.45319(15) 0.4994(3) 0.0250(13) Uani 1 1 d . .
H20A H 0.3070 0.4582 0.5025 0.038 Uiso 1 1 calc R U
H20B H 0.3790 0.4247 0.5087 0.038 Uiso 1 1 calc R U
H20C H 0.3790 0.4602 0.4511 0.038 Uiso 1 1 calc R U
C21 C 0.0986(3) 0.66963(16) 0.5991(3) 0.0191(12) Uani 1 1 d . .
H21 H 0.0953 0.6415 0.6076 0.023 Uiso 1 1 calc R U
C22 C 0.0520(3) 0.69894(17) 0.6293(3) 0.0256(13) Uani 1 1 d . .
H22 H 0.0122 0.6945 0.6618 0.031 Uiso 1 1 calc R U
C23 C 0.0747(3) 0.73584(16) 0.6032(3) 0.0219(12) Uani 1 1 d . .
H23 H 0.0538 0.7615 0.6142 0.026 Uiso 1 1 calc R U
C24 C 0.1344(3) 0.72754(15) 0.5577(3) 0.0156(11) Uani 1 1 d . .
C25 C 0.1811(3) 0.75294(16) 0.5137(3) 0.0215(12) Uani 1 1 d . .
C26 C 0.1987(3) 0.81718(16) 0.4654(3) 0.0288(13) Uani 1 1 d . .
H26A H 0.2587 0.8183 0.4826 0.043 Uiso 1 1 calc R U
H26B H 0.1747 0.8443 0.4659 0.043 Uiso 1 1 calc R U
H26C H 0.1904 0.8066 0.4161 0.043 Uiso 1 1 calc R U
C27 C 0.3704(3) 0.73537(15) 0.2933(3) 0.0173(11) Uani 1 1 d . .
H27 H 0.3116 0.7381 0.2815 0.021 Uiso 1 1 calc R U
C28 C 0.4291(3) 0.75799(16) 0.2618(3) 0.0228(12) Uani 1 1 d . .
H28 H 0.4183 0.7785 0.2263 0.027 Uiso 1 1 calc R U
C29 C 0.5074(3) 0.74397(16) 0.2937(3) 0.0212(12) Uani 1 1 d . .
H29 H 0.5607 0.7529 0.2835 0.025 Uiso 1 1 calc R U
C30 C 0.4919(3) 0.71481(15) 0.3428(3) 0.0172(11) Uani 1 1 d . .
C31 C 0.5455(3) 0.69152(16) 0.3947(3) 0.0195(12) Uani 1 1 d . .
C32 C 0.6825(3) 0.67967(17) 0.4535(3) 0.0299(14) Uani 1 1 d . .
H32A H 0.6729 0.6898 0.5009 0.045 Uiso 1 1 calc R U
H32B H 0.7407 0.6848 0.4461 0.045 Uiso 1 1 calc R U
H32C H 0.6716 0.6507 0.4509 0.045 Uiso 1 1 calc R U
C33 C 0.7255(3) 0.79667(15) 0.3478(3) 0.0206(12) Uani 1 1 d . .
H33A H 0.6638 0.7969 0.3461 0.025 Uiso 1 1 calc R U
H33B H 0.7463 0.7702 0.3667 0.025 Uiso 1 1 calc R U
C34 C 0.7487(3) 0.80270(17) 0.2730(3) 0.0255(13) Uani 1 1 d . .
H34A H 0.7357 0.8304 0.2574 0.038 Uiso 1 1 calc R U
H34B H 0.7168 0.7839 0.2398 0.038 Uiso 1 1 calc R U
H34C H 0.8087 0.7977 0.2733 0.038 Uiso 1 1 calc R U
C35 C 0.9385(3) 0.82675(16) 0.5667(3) 0.0190(12) Uani 1 1 d . .
H35A H 0.9948 0.8338 0.5547 0.023 Uiso 1 1 calc R U
H35B H 0.9327 0.7971 0.5645 0.023 Uiso 1 1 calc R U
C36 C 0.9297(3) 0.84115(16) 0.6422(3) 0.0265(13) Uani 1 1 d . .
H36A H 0.9377 0.8704 0.6449 0.040 Uiso 1 1 calc R U
H36B H 0.9720 0.8280 0.6767 0.040 Uiso 1 1 calc R U
H36C H 0.8737 0.8344 0.6539 0.040 Uiso 1 1 calc R U
C37 C 0.6615(2) 0.90442(15) 0.5299(3) 0.0169(11) Uani 1 1 d . .
H37A H 0.6066 0.8976 0.5026 0.020 Uiso 1 1 calc R U
H37B H 0.6678 0.9341 0.5295 0.020 Uiso 1 1 calc R U
C38 C 0.6640(3) 0.88997(16) 0.6065(3) 0.0243(12) Uani 1 1 d . .
H38A H 0.6529 0.8610 0.6067 0.036 Uiso 1 1 calc R U
H38B H 0.6213 0.9042 0.6297 0.036 Uiso 1 1 calc R U
H38C H 0.7194 0.8954 0.6329 0.036 Uiso 1 1 calc R U
C39 C 0.8833(3) 0.92834(14) 0.3600(3) 0.0171(11) Uani 1 1 d . .
H39A H 0.9449 0.9254 0.3687 0.021 Uiso 1 1 calc R U
H39B H 0.8690 0.9559 0.3744 0.021 Uiso 1 1 calc R U
C40 C 0.8534(3) 0.92231(16) 0.2805(3) 0.0224(12) Uani 1 1 d . .
H40A H 0.8638 0.8944 0.2671 0.034 Uiso 1 1 calc R U
H40B H 0.8839 0.9406 0.2521 0.034 Uiso 1 1 calc R U
H40C H 0.7933 0.9280 0.2711 0.034 Uiso 1 1 calc R U
C41 C 0.7722(3) 0.75828(15) 0.6145(3) 0.0210(12) Uani 1 1 d . .
H41 H 0.8311 0.7599 0.6273 0.025 Uiso 1 1 calc R U
C42 C 0.7205(3) 0.73213(15) 0.6459(3) 0.0241(12) Uani 1 1 d . .
H42 H 0.7370 0.7134 0.6834 0.029 Uiso 1 1 calc R U
C43 C 0.6388(3) 0.73867(15) 0.6116(3) 0.0224(12) Uani 1 1 d . .
H43 H 0.5892 0.7252 0.6208 0.027 Uiso 1 1 calc R U
C44 C 0.6457(3) 0.76897(15) 0.5616(3) 0.0173(11) Uani 1 1 d . .
C45 C 0.5854(3) 0.78885(15) 0.5088(3) 0.0172(11) Uani 1 1 d . .
C46 C 0.4463(3) 0.79345(17) 0.4541(3) 0.0246(13) Uani 1 1 d . .
H46A H 0.4402 0.8215 0.4687 0.037 Uiso 1 1 calc R U
H46B H 0.3926 0.7795 0.4533 0.037 Uiso 1 1 calc R U
H46C H 0.4639 0.7927 0.4059 0.037 Uiso 1 1 calc R U
C47 C 1.0219(2) 0.85098(16) 0.3068(3) 0.0197(12) Uani 1 1 d . .
H47 H 1.0173 0.8792 0.2991 0.024 Uiso 1 1 calc R U
C48 C 1.0745(3) 0.82593(17) 0.2752(3) 0.0237(13) Uani 1 1 d . .
H48 H 1.1115 0.8337 0.2420 0.028 Uiso 1 1 calc R U
C49 C 1.0639(3) 0.78691(17) 0.3006(3) 0.0230(13) Uani 1 1 d . .
H49 H 1.0920 0.7632 0.2886 0.028 Uiso 1 1 calc R U
C50 C 1.0035(3) 0.79027(15) 0.3473(3) 0.0162(11) Uani 1 1 d . .
C51 C 0.9658(3) 0.76148(15) 0.3916(3) 0.0163(11) Uani 1 1 d . .
C52 C 0.9624(3) 0.69570(15) 0.4366(3) 0.0259(13) Uani 1 1 d . .
H52A H 0.9655 0.7068 0.4853 0.039 Uiso 1 1 calc R U
H52B H 0.9945 0.6706 0.4378 0.039 Uiso 1 1 calc R U
H52C H 0.9038 0.6903 0.4180 0.039 Uiso 1 1 calc R U
C53 C 0.5765(3) 0.87160(17) 0.2705(3) 0.0238(13) Uani 1 1 d . .
H53 H 0.5812 0.8431 0.2698 0.029 Uiso 1 1 calc R U
C54 C 0.5181(3) 0.89348(17) 0.2263(3) 0.0274(13) Uani 1 1 d . .
H54 H 0.4764 0.8830 0.1907 0.033 Uiso 1 1 calc R U
C55 C 0.5321(3) 0.93412(17) 0.2441(3) 0.0260(13) Uani 1 1 d . .
H55 H 0.5016 0.9566 0.2231 0.031 Uiso 1 1 calc R U
C56 C 0.5994(3) 0.93498(15) 0.2985(3) 0.0170(11) Uani 1 1 d . .
C57 C 0.6407(3) 0.96638(16) 0.3396(3) 0.0187(11) Uani 1 1 d . .
C58 C 0.6466(3) 1.03750(16) 0.3611(3) 0.0362(15) Uani 1 1 d . .
H58A H 0.6442 1.0341 0.4128 0.054 Uiso 1 1 calc R U
H58B H 0.6166 1.0621 0.3442 0.054 Uiso 1 1 calc R U
H58C H 0.7052 1.0396 0.3523 0.054 Uiso 1 1 calc R U
C59 C 0.8205(3) 0.96865(15) 0.6249(3) 0.0188(11) Uani 1 1 d . .
H59 H 0.7629 0.9636 0.6274 0.023 Uiso 1 1 calc R U
C60 C 0.8678(3) 0.99725(15) 0.6662(3) 0.0195(11) Uani 1 1 d . .
H60 H 0.8492 1.0145 0.7013 0.023 Uiso 1 1 calc R U
C61 C 0.9480(3) 0.99566(15) 0.6459(3) 0.0189(11) Uani 1 1 d . .
H61 H 0.9947 1.0119 0.6639 0.023 Uiso 1 1 calc R U
C62 C 0.9461(3) 0.96568(14) 0.5941(3) 0.0161(11) Uani 1 1 d . .
C63 C 1.0076(3) 0.95010(15) 0.5517(3) 0.0168(11) Uani 1 1 d . .
C64 C 1.1444(3) 0.95500(17) 0.5192(3) 0.0273(14) Uani 1 1 d . .
H64A H 1.1564 0.9267 0.5309 0.041 Uiso 1 1 calc R U
H64B H 1.1956 0.9709 0.5307 0.041 Uiso 1 1 calc R U
H64C H 1.1242 0.9576 0.4678 0.041 Uiso 1 1 calc R U
C65 C 0.9692(3) 0.5433(2) 0.5479(4) 0.059(2) Uani 1 1 d . .
H65A H 0.9864 0.5518 0.5019 0.089 Uiso 1 1 calc R U
H65B H 0.9474 0.5158 0.5435 0.089 Uiso 1 1 calc R U
H65C H 1.0175 0.5443 0.5854 0.089 Uiso 1 1 calc R U
C66 C 0.9026(3) 0.5710(2) 0.5677(3) 0.0433(17) Uani 1 1 d . .
C67 C 0.8430(3) 0.55737(19) 0.6088(3) 0.0335(15) Uani 1 1 d . .
H67 H 0.8420 0.5299 0.6227 0.040 Uiso 1 1 calc R U
C68 C 0.7851(4) 0.5841(2) 0.6296(4) 0.0485(19) Uani 1 1 d . .
H68 H 0.7451 0.5745 0.6587 0.058 Uiso 1 1 calc R U
C69 C 0.7828(4) 0.6235(2) 0.6105(4) 0.056(2) Uani 1 1 d . .
H69 H 0.7415 0.6412 0.6248 0.067 Uiso 1 1 calc R U
C70 C 0.8430(4) 0.6372(2) 0.5691(4) 0.058(2) Uani 1 1 d . .
H70 H 0.8438 0.6648 0.5557 0.070 Uiso 1 1 calc R U
C71 C 0.9004(4) 0.6116(2) 0.5478(3) 0.0462(18) Uani 1 1 d . .
H71 H 0.9401 0.6214 0.5186 0.055 Uiso 1 1 calc R U
C72 C 1.3369(4) 0.9705(2) 0.8895(4) 0.061(2) Uani 1 1 d . .
H72A H 1.3780 0.9810 0.8599 0.092 Uiso 1 1 calc R U
H72B H 1.3619 0.9484 0.9195 0.092 Uiso 1 1 calc R U
H72C H 1.3198 0.9920 0.9204 0.092 Uiso 1 1 calc R U
C73 C 1.2618(4) 0.9554(2) 0.8415(3) 0.0392(16) Uani 1 1 d . .
C74 C 1.2248(4) 0.9181(2) 0.8533(4) 0.0436(17) Uani 1 1 d . .
H74 H 1.2468 0.9024 0.8937 0.052 Uiso 1 1 calc R U
C75 C 1.1579(4) 0.9038(2) 0.8083(4) 0.059(2) Uani 1 1 d . .
H75 H 1.1332 0.8787 0.8180 0.071 Uiso 1 1 calc R U
C76 C 1.1263(4) 0.9262(2) 0.7482(4) 0.052(2) Uani 1 1 d . .
H76 H 1.0805 0.9163 0.7161 0.062 Uiso 1 1 calc R U
C77 C 1.1611(4) 0.9621(2) 0.7359(4) 0.055(2) Uani 1 1 d . .
H77 H 1.1391 0.9775 0.6951 0.066 Uiso 1 1 calc R U
C78 C 1.2295(4) 0.9770(2) 0.7825(4) 0.0457(17) Uani 1 1 d . .
H78 H 1.2533 1.0022 0.7728 0.055 Uiso 1 1 calc R U
C79 C 0.4442(4) 0.9631(2) 0.4459(4) 0.0536(19) Uani 1 1 d . .
H79A H 0.4808 0.9512 0.4862 0.080 Uiso 1 1 calc R U
H79B H 0.4107 0.9846 0.4638 0.080 Uiso 1 1 calc R U
H79C H 0.4783 0.9742 0.4109 0.080 Uiso 1 1 calc R U
C80 C 0.3865(3) 0.9308(2) 0.4100(3) 0.0401(17) Uani 1 1 d . .
C81 C 0.4193(3) 0.89869(19) 0.3779(3) 0.0356(15) Uani 1 1 d . .
H81 H 0.4783 0.8958 0.3801 0.043 Uiso 1 1 calc R U
C82 C 0.3651(3) 0.8696(2) 0.3412(4) 0.0457(18) Uani 1 1 d . .
H82 H 0.3878 0.8476 0.3176 0.055 Uiso 1 1 calc R U
C83 C 0.2819(4) 0.8731(2) 0.3399(4) 0.0490(19) Uani 1 1 d . .
H83 H 0.2454 0.8535 0.3162 0.059 Uiso 1 1 calc R U
C84 C 0.2490(4) 0.9065(2) 0.3742(4) 0.0474(19) Uani 1 1 d . .
H84 H 0.1902 0.9092 0.3731 0.057 Uiso 1 1 calc R U
C85 C 0.3007(3) 0.9347(2) 0.4088(3) 0.0393(17) Uani 1 1 d . .
H85 H 0.2781 0.9568 0.4319 0.047 Uiso 1 1 calc R U
C86 C 0.2105(5) 0.8154(3) 0.7096(7) 0.167(6) Uani 1 1 d . .
H86A H 0.1814 0.7914 0.6889 0.251 Uiso 1 1 calc R U
H86B H 0.1773 0.8394 0.6948 0.251 Uiso 1 1 calc R U
H86C H 0.2179 0.8133 0.7623 0.251 Uiso 1 1 calc R U
C87 C 0.2967(5) 0.8186(3) 0.6828(5) 0.076(3) Uani 1 1 d . .
C88 C 0.3061(6) 0.8497(3) 0.6343(5) 0.076(3) Uani 1 1 d . .
H88 H 0.2602 0.8667 0.6179 0.091 Uiso 1 1 calc R U
C89 C 0.3835(9) 0.8555(3) 0.6100(5) 0.107(4) Uani 1 1 d . .
H89 H 0.3908 0.8763 0.5765 0.128 Uiso 1 1 calc R U
C90 C 0.4497(6) 0.8305(3) 0.6356(6) 0.095(4) Uani 1 1 d . .
H90 H 0.5035 0.8342 0.6208 0.114 Uiso 1 1 calc R U
C91 C 0.4355(5) 0.8004(3) 0.6827(6) 0.081(3) Uani 1 1 d . .
H91 H 0.4804 0.7829 0.6997 0.097 Uiso 1 1 calc R U
C92 C 0.3599(6) 0.7946(2) 0.7061(5) 0.074(3) Uani 1 1 d . .
H92 H 0.3525 0.7734 0.7389 0.089 Uiso 1 1 calc R U
N1 N 0.1957(2) 0.55862(12) 0.3248(2) 0.0154(9) Uani 1 1 d . .
N2 N 0.4535(2) 0.58188(12) 0.5886(2) 0.0185(10) Uani 1 1 d . .
N3 N 0.1493(2) 0.68717(13) 0.5556(2) 0.0169(9) Uani 1 1 d . .
N4 N 0.4072(2) 0.70925(12) 0.3425(2) 0.0168(9) Uani 1 1 d . .
N5 N 0.7279(2) 0.78129(12) 0.5631(2) 0.0164(9) Uani 1 1 d . .
N6 N 0.9775(2) 0.82971(12) 0.3506(2) 0.0147(9) Uani 1 1 d . .
N7 N 0.6261(2) 0.89596(12) 0.3147(2) 0.0157(9) Uani 1 1 d . .
N8 N 0.8670(2) 0.94893(11) 0.5805(2) 0.0138(9) Uani 1 1 d . .
O1 O 0.24103(16) 0.60572(9) 0.49714(17) 0.0139(7) Uani 1 1 d . .
O2 O 0.36502(16) 0.60737(9) 0.40615(17) 0.0124(7) Uani 1 1 d . .
O3 O 0.23955(16) 0.66325(9) 0.39013(17) 0.0135(7) Uani 1 1 d . .
O4 O 0.35886(16) 0.66544(10) 0.51113(17) 0.0137(7) Uani 1 1 d . .
O5 O 0.08307(17) 0.61111(10) 0.37034(18) 0.0194(8) Uani 1 1 d . .
O6 O -0.02001(18) 0.58537(11) 0.2902(2) 0.0292(9) Uani 1 1 d . .
O7 O 0.35306(17) 0.53243(10) 0.50051(18) 0.0189(8) Uani 1 1 d . .
O8 O 0.41680(18) 0.47747(10) 0.55205(19) 0.0203(8) Uani 1 1 d . .
O9 O 0.23559(18) 0.73909(10) 0.47976(19) 0.0207(8) Uani 1 1 d . .
O10 O 0.15788(19) 0.79130(11) 0.5115(2) 0.0262(9) Uani 1 1 d . .
O11 O 0.51840(17) 0.66593(10) 0.43401(18) 0.0195(8) Uani 1 1 d . .
O12 O 0.62685(18) 0.70003(11) 0.3981(2) 0.0269(9) Uani 1 1 d . .
O13 O 0.76137(16) 0.82829(9) 0.39531(17) 0.0136(7) Uani 1 1 d . .
O14 O 0.87514(16) 0.84508(10) 0.51438(17) 0.0139(7) Uani 1 1 d . .
O15 O 0.72774(16) 0.88602(9) 0.49542(17) 0.0133(7) Uani 1 1 d . .
O16 O 0.84501(16) 0.89937(9) 0.40317(17) 0.0134(7) Uani 1 1 d . .
O17 O 0.60515(17) 0.81701(10) 0.47109(18) 0.0184(8) Uani 1 1 d . .
O18 O 0.50845(17) 0.77381(11) 0.50445(19) 0.0225(9) Uani 1 1 d . .
O19 O 0.90902(17) 0.77092(10) 0.42679(18) 0.0181(8) Uani 1 1 d . .
O20 O 0.99674(18) 0.72442(10) 0.39021(19) 0.0224(8) Uani 1 1 d . .
O21 O 0.70042(17) 0.96149(10) 0.38803(18) 0.0197(8) Uani 1 1 d . .
O22 O 0.60830(19) 1.00327(11) 0.3227(2) 0.0286(9) Uani 1 1 d . .
O23 O 0.99408(18) 0.92074(10) 0.51125(19) 0.0214(8) Uani 1 1 d . .
O24 O 1.08078(17) 0.96962(11) 0.56134(19) 0.0228(9) Uani 1 1 d . .
Zn1 Zn 0.23044(3) 0.60238(2) 0.38878(3) 0.01372(13) Uani 1 1 d . .
Zn2 Zn 0.36742(3) 0.60035(2) 0.51370(3) 0.01397(13) Uani 1 1 d . .
Zn3 Zn 0.23377(3) 0.67051(2) 0.49663(3) 0.01364(13) Uani 1 1 d . .
Zn4 Zn 0.37410(3) 0.66766(2) 0.40536(3) 0.01341(13) Uani 1 1 d . .
Zn5 Zn 0.74670(3) 0.82578(2) 0.50055(3) 0.01404(13) Uani 1 1 d . .
Zn6 Zn 0.88589(3) 0.83798(2) 0.40827(3) 0.01344(13) Uani 1 1 d . .
Zn7 Zn 0.72154(3) 0.88989(2) 0.38717(3) 0.01386(13) Uani 1 1 d . .
Zn8 Zn 0.85599(3) 0.90503(2) 0.51195(3) 0.01407(13) Uani 1 1 d . .

loop_
_atom_site_aniso_label
_atom_site_aniso_U_11
_atom_site_aniso_U_22
_atom_site_aniso_U_33
_atom_site_aniso_U_23
_atom_site_aniso_U_13
_atom_site_aniso_U_12
C1 0.017(2) 0.018(3) 0.018(3) 0.005(2) 0.0057(19) 0.002(2)
C2 0.023(3) 0.028(3) 0.016(3) 0.007(2) 0.008(2) 0.001(2)
C3 0.013(2) 0.013(3) 0.026(3) -0.007(2) 0.0041(19) 0.000(2)
C4 0.030(3) 0.022(3) 0.028(3) -0.001(3) 0.014(2) 0.002(2)
C5 0.017(2) 0.015(3) 0.017(3) 0.006(2) -0.0019(19) 0.002(2)
C6 0.030(3) 0.013(3) 0.018(3) 0.004(2) -0.003(2) -0.001(2)
C7 0.023(3) 0.024(3) 0.017(3) -0.002(2) -0.001(2) -0.001(2)
C8 0.022(3) 0.031(3) 0.016(3) -0.009(2) 0.003(2) 0.004(2)
C9 0.019(2) 0.011(3) 0.026(3) -0.006(2) 0.005(2) -0.001(2)
C10 0.033(3) 0.023(3) 0.023(3) -0.009(3) 0.013(2) -0.009(2)
C11 0.021(3) 0.028(3) 0.019(3) -0.005(2) -0.003(2) -0.010(2)
C12 0.013(2) 0.015(3) 0.020(3) 0.002(2) -0.0013(19) -0.010(2)
C13 0.012(2) 0.024(3) 0.019(3) 0.004(2) 0.0027(19) -0.001(2)
C14 0.016(3) 0.037(4) 0.050(4) -0.006(3) -0.004(2) 0.006(3)
C15 0.019(2) 0.018(3) 0.017(3) 0.001(2) 0.0034(19) 0.001(2)
C16 0.018(2) 0.026(3) 0.017(3) -0.008(2) -0.005(2) 0.008(2)
C17 0.022(3) 0.020(3) 0.017(3) 0.008(2) 0.000(2) 0.015(2)
C18 0.019(2) 0.015(3) 0.016(3) 0.001(2) 0.0039(19) 0.006(2)
C19 0.015(2) 0.018(3) 0.021(3) -0.002(2) 0.010(2) -0.004(2)
C20 0.030(3) 0.013(3) 0.032(4) -0.005(3) 0.006(2) -0.009(2)
C21 0.015(2) 0.023(3) 0.020(3) 0.002(2) 0.0063(19) -0.001(2)
C22 0.025(3) 0.034(4) 0.021(3) 0.001(3) 0.014(2) 0.014(3)
C23 0.024(3) 0.027(3) 0.015(3) -0.002(2) 0.003(2) 0.009(2)
C24 0.016(2) 0.015(3) 0.015(3) 0.000(2) -0.0005(19) 0.007(2)
C25 0.020(3) 0.018(3) 0.024(3) -0.001(2) -0.007(2) 0.002(2)
C26 0.044(3) 0.015(3) 0.028(4) 0.008(3) 0.005(3) -0.007(3)
C27 0.016(2) 0.019(3) 0.016(3) 0.007(2) -0.0037(19) -0.006(2)
C28 0.024(3) 0.027(3) 0.015(3) 0.010(2) -0.004(2) -0.008(2)
C29 0.020(3) 0.026(3) 0.018(3) -0.001(2) 0.005(2) -0.011(2)
C30 0.013(2) 0.014(3) 0.024(3) -0.003(2) 0.004(2) -0.003(2)
C31 0.017(2) 0.021(3) 0.022(3) -0.001(2) 0.008(2) 0.003(2)
C32 0.023(3) 0.034(4) 0.030(4) 0.000(3) -0.004(2) -0.003(3)
C33 0.020(3) 0.014(3) 0.027(3) -0.006(2) 0.001(2) -0.005(2)
C34 0.020(3) 0.034(4) 0.023(3) -0.009(3) 0.004(2) -0.001(2)
C35 0.012(2) 0.023(3) 0.020(3) 0.001(2) -0.0062(19) 0.001(2)
C36 0.034(3) 0.019(3) 0.023(3) 0.001(2) -0.008(2) 0.002(2)
C37 0.012(2) 0.022(3) 0.018(3) -0.005(2) 0.0064(18) 0.002(2)
C38 0.031(3) 0.019(3) 0.026(3) 0.000(3) 0.011(2) -0.002(2)
C39 0.018(2) 0.007(3) 0.027(3) 0.004(2) 0.007(2) -0.003(2)
C40 0.018(2) 0.028(3) 0.023(3) 0.004(3) 0.005(2) -0.001(2)
C41 0.021(3) 0.019(3) 0.022(3) 0.005(2) -0.003(2) -0.004(2)
C42 0.037(3) 0.013(3) 0.020(3) 0.008(2) -0.003(2) -0.006(2)
C43 0.031(3) 0.016(3) 0.020(3) -0.001(2) 0.003(2) -0.007(2)
C44 0.019(2) 0.016(3) 0.018(3) -0.001(2) 0.0024(19) 0.000(2)
C45 0.015(2) 0.020(3) 0.017(3) -0.008(2) 0.0059(19) -0.006(2)
C46 0.015(2) 0.032(4) 0.026(3) -0.001(3) 0.003(2) -0.004(2)
C47 0.013(2) 0.024(3) 0.022(3) 0.010(2) 0.004(2) -0.003(2)
C48 0.011(2) 0.037(4) 0.023(3) 0.009(3) 0.006(2) 0.004(2)
C49 0.014(2) 0.038(4) 0.019(3) 0.001(3) 0.009(2) 0.006(2)
C50 0.018(2) 0.017(3) 0.013(3) 0.002(2) 0.0019(19) 0.005(2)
C51 0.020(2) 0.015(3) 0.014(3) -0.004(2) 0.0004(19) 0.005(2)
C52 0.031(3) 0.015(3) 0.032(4) 0.007(3) 0.004(2) 0.005(2)
C53 0.022(3) 0.023(3) 0.025(3) -0.008(3) -0.005(2) 0.003(2)
C54 0.027(3) 0.028(4) 0.023(3) -0.010(3) -0.009(2) 0.009(2)
C55 0.020(3) 0.033(4) 0.023(3) -0.005(3) -0.004(2) 0.015(2)
C56 0.016(2) 0.016(3) 0.019(3) 0.004(2) 0.0048(19) 0.009(2)
C57 0.019(3) 0.019(3) 0.019(3) 0.001(2) 0.004(2) 0.003(2)
C58 0.045(3) 0.008(3) 0.051(4) -0.006(3) -0.011(3) -0.004(3)
C59 0.021(2) 0.016(3) 0.022(3) -0.003(2) 0.010(2) -0.001(2)
C60 0.031(3) 0.011(3) 0.017(3) -0.001(2) 0.005(2) 0.001(2)
C61 0.023(3) 0.016(3) 0.017(3) 0.003(2) 0.001(2) -0.006(2)
C62 0.024(3) 0.008(3) 0.017(3) 0.003(2) 0.003(2) -0.003(2)
C63 0.018(2) 0.017(3) 0.014(3) 0.004(2) -0.0060(19) -0.001(2)
C64 0.019(3) 0.042(4) 0.021(3) 0.003(3) 0.006(2) -0.002(2)
C65 0.045(4) 0.074(6) 0.059(5) -0.011(5) 0.011(3) -0.003(4)
C66 0.033(3) 0.056(5) 0.039(4) -0.001(4) -0.004(3) -0.005(3)
C67 0.033(3) 0.034(4) 0.032(4) 0.002(3) -0.004(3) -0.016(3)
C68 0.037(4) 0.066(5) 0.043(5) -0.006(4) 0.008(3) -0.005(4)
C69 0.059(4) 0.045(5) 0.056(5) -0.006(4) -0.020(4) 0.006(4)
C70 0.064(5) 0.047(5) 0.052(5) 0.015(4) -0.035(4) -0.012(4)
C71 0.050(4) 0.055(5) 0.028(4) 0.014(4) -0.015(3) -0.018(4)
C72 0.083(5) 0.041(5) 0.052(5) -0.003(4) -0.022(4) 0.008(4)
C73 0.050(4) 0.040(4) 0.028(4) -0.001(3) 0.004(3) 0.015(3)
C74 0.054(4) 0.039(4) 0.041(5) 0.005(3) 0.016(3) 0.007(3)
C75 0.063(5) 0.047(5) 0.075(6) 0.008(5) 0.033(4) -0.017(4)
C76 0.035(4) 0.057(5) 0.064(6) 0.012(4) 0.006(3) 0.002(4)
C77 0.056(4) 0.075(6) 0.032(4) 0.004(4) 0.000(3) 0.004(4)
C78 0.057(4) 0.035(4) 0.043(5) 0.011(3) 0.002(3) 0.010(3)
C79 0.056(4) 0.064(5) 0.042(5) 0.003(4) 0.009(3) -0.010(4)
C80 0.037(3) 0.053(5) 0.031(4) 0.017(3) 0.004(3) 0.004(3)
C81 0.029(3) 0.035(4) 0.044(4) 0.008(3) 0.011(3) 0.009(3)
C82 0.038(4) 0.049(5) 0.052(5) 0.006(4) 0.014(3) 0.005(3)
C83 0.055(4) 0.050(5) 0.040(5) 0.021(4) -0.005(3) -0.015(4)
C84 0.033(3) 0.062(5) 0.047(5) 0.027(4) 0.009(3) 0.004(3)
C85 0.028(3) 0.055(5) 0.038(4) 0.019(3) 0.014(3) 0.012(3)
C86 0.100(7) 0.180(13) 0.228(15) -0.145(12) 0.049(8) -0.057(8)
C87 0.056(5) 0.080(7) 0.088(8) -0.054(6) -0.002(5) -0.008(5)
C88 0.119(8) 0.052(6) 0.045(6) -0.028(5) -0.032(5) 0.027(6)
C89 0.215(13) 0.043(6) 0.072(8) -0.038(6) 0.051(9) -0.020(8)
C90 0.112(8) 0.067(7) 0.117(10) -0.068(7) 0.058(7) -0.040(6)
C91 0.067(6) 0.054(6) 0.118(9) -0.035(6) 0.000(5) 0.013(5)
C92 0.085(6) 0.043(6) 0.092(8) -0.023(5) 0.004(5) -0.005(5)
N1 0.0135(19) 0.017(2) 0.016(2) 0.0001(19) 0.0047(16) -0.0046(17)
N2 0.021(2) 0.015(2) 0.019(3) 0.0005(19) -0.0008(17) 0.0051(18)
N3 0.0146(19) 0.025(3) 0.012(2) -0.0003(19) 0.0045(15) 0.0016(18)
N4 0.0131(19) 0.017(2) 0.019(3) 0.0031(19) 0.0001(16) -0.0010(17)
N5 0.020(2) 0.013(2) 0.015(2) 0.0033(18) -0.0011(16) -0.0031(18)
N6 0.0081(18) 0.018(2) 0.018(2) 0.0015(19) 0.0009(15) 0.0020(17)
N7 0.0149(19) 0.015(2) 0.017(2) -0.0027(19) 0.0015(16) 0.0041(17)
N8 0.0094(18) 0.010(2) 0.021(3) -0.0019(18) -0.0013(15) -0.0030(16)
O1 0.0139(15) 0.0124(18) 0.016(2) 0.0038(15) 0.0030(13) 0.0020(14)
O2 0.0141(15) 0.0058(17) 0.018(2) 0.0020(14) 0.0036(13) 0.0018(13)
O3 0.0107(15) 0.0138(19) 0.015(2) 0.0045(15) -0.0009(12) 0.0018(13)
O4 0.0125(15) 0.0163(19) 0.0126(19) 0.0005(15) 0.0021(12) -0.0016(14)
O5 0.0176(16) 0.017(2) 0.023(2) -0.0031(17) -0.0015(14) -0.0003(15)
O6 0.0158(17) 0.030(2) 0.040(3) -0.0070(19) -0.0042(15) 0.0042(16)
O7 0.0165(16) 0.018(2) 0.021(2) 0.0011(16) -0.0012(14) -0.0005(15)
O8 0.0238(18) 0.012(2) 0.024(2) -0.0019(16) 0.0012(14) -0.0018(15)
O9 0.0210(17) 0.019(2) 0.023(2) -0.0010(17) 0.0084(15) 0.0022(15)
O10 0.034(2) 0.015(2) 0.031(2) 0.0034(17) 0.0053(16) 0.0057(17)
O11 0.0169(16) 0.018(2) 0.023(2) 0.0019(17) 0.0002(14) 0.0023(15)
O12 0.0134(17) 0.034(2) 0.033(2) 0.0075(19) 0.0014(15) -0.0041(16)
O13 0.0162(15) 0.0112(18) 0.014(2) 0.0002(15) 0.0017(13) -0.0033(14)
O14 0.0164(15) 0.0134(19) 0.0119(19) -0.0017(15) 0.0015(13) 0.0017(14)
O15 0.0123(15) 0.0093(18) 0.019(2) -0.0032(15) 0.0044(13) 0.0013(13)
O16 0.0170(15) 0.0107(18) 0.0122(19) 0.0000(14) 0.0010(12) -0.0024(14)
O17 0.0157(16) 0.018(2) 0.022(2) 0.0036(16) 0.0054(14) -0.0014(15)
O18 0.0123(16) 0.025(2) 0.029(2) 0.0042(18) -0.0001(14) -0.0020(15)
O19 0.0170(16) 0.016(2) 0.023(2) 0.0037(16) 0.0079(14) 0.0017(14)
O20 0.0243(18) 0.017(2) 0.027(2) 0.0023(17) 0.0075(15) 0.0061(16)
O21 0.0173(16) 0.015(2) 0.025(2) 0.0030(16) -0.0024(14) 0.0017(15)
O22 0.0281(19) 0.018(2) 0.037(3) 0.0000(18) -0.0088(16) 0.0057(16)
O23 0.0211(17) 0.020(2) 0.023(2) -0.0046(17) 0.0016(14) -0.0012(15)
O24 0.0131(16) 0.029(2) 0.026(2) -0.0045(18) 0.0018(14) -0.0079(15)
Zn1 0.0138(3) 0.0135(3) 0.0137(3) -0.0008(2) 0.0011(2) -0.0013(2)
Zn2 0.0138(3) 0.0142(3) 0.0134(3) 0.0024(2) -0.0001(2) 0.0017(2)
Zn3 0.0135(3) 0.0140(3) 0.0139(3) 0.0000(2) 0.0034(2) 0.0012(2)
Zn4 0.0135(3) 0.0128(3) 0.0141(3) 0.0020(2) 0.0025(2) -0.0006(2)
Zn5 0.0151(3) 0.0128(3) 0.0144(3) 0.0014(2) 0.0024(2) -0.0008(2)
Zn6 0.0136(3) 0.0127(3) 0.0145(3) -0.0005(2) 0.0036(2) 0.0010(2)
Zn7 0.0125(3) 0.0149(3) 0.0136(3) 0.0004(2) -0.0005(2) 0.0015(2)
Zn8 0.0146(3) 0.0124(3) 0.0147(3) -0.0026(2) 0.0001(2) -0.0009(2)

loop_
_atom_type_symbol
_atom_type_description
_atom_type_scat_dispersion_real
_atom_type_scat_dispersion_imag
_atom_type_scat_source
C C 0.0033 0.0016 'International Tables Vol C Tables 4.2.6.8 and 6.1.1.4'
H H 0.0000 0.0000 'International Tables Vol C Tables 4.2.6.8 and 6.1.1.4'
N N 0.0061 0.0033 'International Tables Vol C Tables 4.2.6.8 and 6.1.1.4'
O O 0.0106 0.0060 'International Tables Vol C Tables 4.2.6.8 and 6.1.1.4'
Zn Zn 0.2839 1.4301 'International Tables Vol C Tables 4.2.6.8 and 6.1.1.4'

loop_
_geom_angle_atom_site_label_1
_geom_angle_atom_site_label_2
_geom_angle_atom_site_label_3
_geom_angle
O1 C1 C2 110.4(4)
O1 C1 H1A 109.6
C2 C1 H1A 109.6
O1 C1 H1B 109.6
C2 C1 H1B 109.6
H1A C1 H1B 108.1
C1 C2 H2A 109.5
C1 C2 H2B 109.5
H2A C2 H2B 109.5
C1 C2 H2C 109.5
H2A C2 H2C 109.5
H2B C2 H2C 109.5
O2 C3 C4 111.0(4)
O2 C3 H3A 109.4
C4 C3 H3A 109.4
O2 C3 H3B 109.4
C4 C3 H3B 109.4
H3A C3 H3B 108.0
C3 C4 H4A 109.5
C3 C4 H4B 109.5
H4A C4 H4B 109.5
C3 C4 H4C 109.5
H4A C4 H4C 109.5
H4B C4 H4C 109.5
O3 C5 C6 111.9(4)
O3 C5 H5A 109.2
C6 C5 H5A 109.2
O3 C5 H5B 109.2
C6 C5 H5B 109.2
H5A C5 H5B 107.9
C5 C6 H6A 109.5
C5 C6 H6B 109.5
H6A C6 H6B 109.5
C5 C6 H6C 109.5
H6A C6 H6C 109.5
H6B C6 H6C 109.5
O4 C7 C8 111.2(4)
O4 C7 H7A 109.4
C8 C7 H7A 109.4
O4 C7 H7B 109.4
C8 C7 H7B 109.4
H7A C7 H7B 108.0
C7 C8 H8A 109.5
C7 C8 H8B 109.5
H8A C8 H8B 109.5
C7 C8 H8C 109.5
H8A C8 H8C 109.5
H8B C8 H8C 109.5
N1 C9 C10 111.1(4)
N1 C9 H9 124.5
C10 C9 H9 124.5
C9 C10 C11 106.5(5)
C9 C10 H10 126.8
C11 C10 H10 126.8
C12 C11 C10 106.2(4)
C12 C11 H11 126.9
C10 C11 H11 126.9
N1 C12 C11 111.0(4)
N1 C12 C13 115.5(4)
C11 C12 C13 133.5(4)
O5 C13 O6 123.0(4)
O5 C13 C12 124.2(4)
O6 C13 C12 112.8(4)
O6 C14 H14A 109.5
O6 C14 H14B 109.5
H14A C14 H14B 109.5
O6 C14 H14C 109.5
H14A C14 H14C 109.5
H14B C14 H14C 109.5
N2 C15 C16 110.0(4)
N2 C15 H15 125.0
C16 C15 H15 125.0
C17 C16 C15 107.6(4)
C17 C16 H16 126.2
C15 C16 H16 126.2
C16 C17 C18 106.0(5)
C16 C17 H17 127.0
C18 C17 H17 127.0
N2 C18 C17 109.9(5)
N2 C18 C19 116.3(4)
C17 C18 C19 133.6(5)
O7 C19 O8 123.0(5)
O7 C19 C18 122.1(5)
O8 C19 C18 114.9(4)
O8 C20 H20A 109.5
O8 C20 H20B 109.5
H20A C20 H20B 109.5
O8 C20 H20C 109.5
H20A C20 H20C 109.5
H20B C20 H20C 109.5
N3 C21 C22 109.9(5)
N3 C21 H21 125.0
C22 C21 H21 125.0
C23 C22 C21 107.1(4)
C23 C22 H22 126.4
C21 C22 H22 126.4
C22 C23 C24 106.0(5)
C22 C23 H23 127.0
C24 C23 H23 127.0
N3 C24 C23 110.5(4)
N3 C24 C25 116.6(4)
C23 C24 C25 132.8(5)
O9 C25 O10 123.8(5)
O9 C25 C24 121.9(5)
O10 C25 C24 114.3(4)
O10 C26 H26A 109.5
O10 C26 H26B 109.5
H26A C26 H26B 109.5
O10 C26 H26C 109.5
H26A C26 H26C 109.5
H26B C26 H26C 109.5
N4 C27 C28 111.9(4)
N4 C27 H27 124.0
C28 C27 H27 124.0
C27 C28 C29 105.1(4)
C27 C28 H28 127.4
C29 C28 H28 127.4
C30 C29 C28 106.8(4)
C30 C29 H29 126.6
C28 C29 H29 126.6
N4 C30 C29 110.7(4)
N4 C30 C31 116.0(4)
C29 C30 C31 133.1(4)
O11 C31 O12 122.3(5)
O11 C31 C30 122.9(4)
O12 C31 C30 114.7(4)
O12 C32 H32A 109.5
O12 C32 H32B 109.5
H32A C32 H32B 109.5
O12 C32 H32C 109.5
H32A C32 H32C 109.5
H32B C32 H32C 109.5
O13 C33 C34 110.3(4)
O13 C33 H33A 109.6
C34 C33 H33A 109.6
O13 C33 H33B 109.6
C34 C33 H33B 109.6
H33A C33 H33B 108.1
C33 C34 H34A 109.5
C33 C34 H34B 109.5
H34A C34 H34B 109.5
C33 C34 H34C 109.5
H34A C34 H34C 109.5
H34B C34 H34C 109.5
O14 C35 C36 110.8(4)
O14 C35 H35A 109.5
C36 C35 H35A 109.5
O14 C35 H35B 109.5
C36 C35 H35B 109.5
H35A C35 H35B 108.1
C35 C36 H36A 109.5
C35 C36 H36B 109.5
H36A C36 H36B 109.5
C35 C36 H36C 109.5
H36A C36 H36C 109.5
H36B C36 H36C 109.5
O15 C37 C38 110.9(4)
O15 C37 H37A 109.5
C38 C37 H37A 109.5
O15 C37 H37B 109.5
C38 C37 H37B 109.5
H37A C37 H37B 108.0
C37 C38 H38A 109.5
C37 C38 H38B 109.5
H38A C38 H38B 109.5
C37 C38 H38C 109.5
H38A C38 H38C 109.5
H38B C38 H38C 109.5
O16 C39 C40 110.8(4)
O16 C39 H39A 109.5
C40 C39 H39A 109.5
O16 C39 H39B 109.5
C40 C39 H39B 109.5
H39A C39 H39B 108.1
C39 C40 H40A 109.5
C39 C40 H40B 109.5
H40A C40 H40B 109.5
C39 C40 H40C 109.5
H40A C40 H40C 109.5
H40B C40 H40C 109.5
N5 C41 C42 111.4(4)
N5 C41 H41 124.3
C42 C41 H41 124.3
C41 C42 C43 106.7(5)
C41 C42 H42 126.7
C43 C42 H42 126.7
C44 C43 C42 105.6(4)
C44 C43 H43 127.2
C42 C43 H43 127.2
N5 C44 C43 111.0(4)
N5 C44 C45 115.8(4)
C43 C44 C45 133.2(4)
O17 C45 O18 123.7(5)
O17 C45 C44 122.2(4)
O18 C45 C44 114.1(4)
O18 C46 H46A 109.5
O18 C46 H46B 109.5
H46A C46 H46B 109.5
O18 C46 H46C 109.5
H46A C46 H46C 109.5
H46B C46 H46C 109.5
N6 C47 C48 110.3(5)
N6 C47 H47 124.8
C48 C47 H47 124.8
C47 C48 C49 107.8(4)
C47 C48 H48 126.1
C49 C48 H48 126.1
C50 C49 C48 105.3(5)
C50 C49 H49 127.3
C48 C49 H49 127.3
N6 C50 C49 110.2(4)
N6 C50 C51 116.6(4)
C49 C50 C51 133.2(5)
O19 C51 O20 123.5(4)
O19 C51 C50 122.1(4)
O20 C51 C50 114.4(4)
O20 C52 H52A 109.5
O20 C52 H52B 109.5
H52A C52 H52B 109.5
O20 C52 H52C 109.5
H52A C52 H52C 109.5
H52B C52 H52C 109.5
N7 C53 C54 111.0(5)
N7 C53 H53 124.5
C54 C53 H53 124.5
C53 C54 C55 106.8(5)
C53 C54 H54 126.6
C55 C54 H54 126.6
C56 C55 C54 106.3(5)
C56 C55 H55 126.9
C54 C55 H55 126.9
N7 C56 C55 109.4(5)
N7 C56 C57 117.3(4)
C55 C56 C57 133.2(5)
O21 C57 O22 121.8(5)
O21 C57 C56 124.6(5)
O22 C57 C56 113.6(4)
O22 C58 H58A 109.5
O22 C58 H58B 109.5
H58A C58 H58B 109.5
O22 C58 H58C 109.5
H58A C58 H58C 109.5
H58B C58 H58C 109.5
N8 C59 C60 111.3(4)
N8 C59 H59 124.3
C60 C59 H59 124.3
C59 C60 C61 106.5(4)
C59 C60 H60 126.7
C61 C60 H60 126.7
C62 C61 C60 106.2(4)
C62 C61 H61 126.9
C60 C61 H61 126.9
N8 C62 C61 110.8(4)
N8 C62 C63 115.7(4)
C61 C62 C63 133.4(4)
O23 C63 O24 123.3(4)
O23 C63 C62 122.8(4)
O24 C63 C62 114.0(4)
O24 C64 H64A 109.5
O24 C64 H64B 109.5
H64A C64 H64B 109.5
O24 C64 H64C 109.5
H64A C64 H64C 109.5
H64B C64 H64C 109.5
C66 C65 H65A 109.5
C66 C65 H65B 109.5
H65A C65 H65B 109.5
C66 C65 H65C 109.5
H65A C65 H65C 109.5
H65B C65 H65C 109.5
C67 C66 C71 118.0(6)
C67 C66 C65 120.6(6)
C71 C66 C65 121.4(6)
C68 C67 C66 119.3(6)
C68 C67 H67 120.3
C66 C67 H67 120.3
C69 C68 C67 122.9(6)
C69 C68 H68 118.6
C67 C68 H68 118.6
C68 C69 C70 117.7(7)
C68 C69 H69 121.2
C70 C69 H69 121.2
C71 C70 C69 120.6(7)
C71 C70 H70 119.7
C69 C70 H70 119.7
C70 C71 C66 121.5(6)
C70 C71 H71 119.2
C66 C71 H71 119.2
C73 C72 H72A 109.5
C73 C72 H72B 109.5
H72A C72 H72B 109.5
C73 C72 H72C 109.5
H72A C72 H72C 109.5
H72B C72 H72C 109.5
C78 C73 C74 117.7(6)
C78 C73 C72 120.3(6)
C74 C73 C72 121.9(6)
C75 C74 C73 121.8(7)
C75 C74 H74 119.1
C73 C74 H74 119.1
C74 C75 C76 119.5(6)
C74 C75 H75 120.3
C76 C75 H75 120.3
C77 C76 C75 119.6(7)
C77 C76 H76 120.2
C75 C76 H76 120.2
C76 C77 C78 120.9(7)
C76 C77 H77 119.6
C78 C77 H77 119.6
C73 C78 C77 120.5(6)
C73 C78 H78 119.8
C77 C78 H78 119.8
C80 C79 H79A 109.5
C80 C79 H79B 109.5
H79A C79 H79B 109.5
C80 C79 H79C 109.5
H79A C79 H79C 109.5
H79B C79 H79C 109.5
C81 C80 C85 120.4(6)
C81 C80 C79 119.9(5)
C85 C80 C79 119.7(6)
C80 C81 C82 119.8(5)
C80 C81 H81 120.1
C82 C81 H81 120.1
C83 C82 C81 120.1(6)
C83 C82 H82 120.0
C81 C82 H82 120.0
C82 C83 C84 119.3(6)
C82 C83 H83 120.4
C84 C83 H83 120.4
C85 C84 C83 120.9(6)
C85 C84 H84 119.6
C83 C84 H84 119.6
C84 C85 C80 119.6(6)
C84 C85 H85 120.2
C80 C85 H85 120.2
C87 C86 H86A 109.5
C87 C86 H86B 109.5
H86A C86 H86B 109.5
C87 C86 H86C 109.5
H86A C86 H86C 109.5
H86B C86 H86C 109.5
C92 C87 C88 121.2(9)
C92 C87 C86 122.6(11)
C88 C87 C86 116.2(10)
C89 C88 C87 119.3(9)
C89 C88 H88 120.3
C87 C88 H88 120.3
C90 C89 C88 119.1(10)
C90 C89 H89 120.5
C88 C89 H89 120.5
C91 C90 C89 118.3(9)
C91 C90 H90 120.9
C89 C90 H90 120.9
C92 C91 C90 122.7(9)
C92 C91 H91 118.6
C90 C91 H91 118.6
C87 C92 C91 119.4(9)
C87 C92 H92 120.3
C91 C92 H92 120.3
C9 N1 C12 105.3(4)
C9 N1 Zn1 137.0(3)
C12 N1 Zn1 117.4(3)
C15 N2 C18 106.5(4)
C15 N2 Zn2 138.3(4)
C18 N2 Zn2 115.1(3)
C21 N3 C24 106.4(4)
C21 N3 Zn3 137.7(4)
C24 N3 Zn3 115.9(3)
C27 N4 C30 105.4(4)
C27 N4 Zn4 138.2(3)
C30 N4 Zn4 116.3(3)
C41 N5 C44 105.2(4)
C41 N5 Zn5 138.7(3)
C44 N5 Zn5 115.9(3)
C47 N6 C50 106.4(4)
C47 N6 Zn6 139.0(3)
C50 N6 Zn6 114.4(3)
C53 N7 C56 106.5(4)
C53 N7 Zn7 136.7(3)
C56 N7 Zn7 116.7(3)
C59 N8 C62 105.1(4)
C59 N8 Zn8 139.3(3)
C62 N8 Zn8 115.4(3)
C1 O1 Zn1 119.0(3)
C1 O1 Zn2 121.2(3)
Zn1 O1 Zn2 95.95(12)
C1 O1 Zn3 122.9(3)
Zn1 O1 Zn3 93.03(13)
Zn2 O1 Zn3 98.13(12)
C3 O2 Zn4 120.4(3)
C3 O2 Zn2 119.9(3)
Zn4 O2 Zn2 97.47(14)
C3 O2 Zn1 122.4(3)
Zn4 O2 Zn1 98.52(12)
Zn2 O2 Zn1 91.88(11)
C5 O3 Zn3 120.8(3)
C5 O3 Zn1 120.0(3)
Zn3 O3 Zn1 96.83(13)
C5 O3 Zn4 122.7(3)
Zn3 O3 Zn4 91.90(12)
Zn1 O3 Zn4 98.01(12)
C7 O4 Zn3 120.4(3)
C7 O4 Zn4 120.7(3)
Zn3 O4 Zn4 96.27(13)
C7 O4 Zn2 122.1(3)
Zn3 O4 Zn2 98.44(12)
Zn4 O4 Zn2 92.45(13)
C13 O5 Zn1 103.8(3)
C13 O6 C14 115.7(4)
C19 O7 Zn2 106.5(3)
C19 O8 C20 115.7(4)
C25 O9 Zn3 106.0(3)
C25 O10 C26 116.4(4)
C31 O11 Zn4 105.3(3)
C31 O12 C32 116.7(4)
C33 O13 Zn6 120.2(3)
C33 O13 Zn5 118.8(3)
Zn6 O13 Zn5 97.33(13)
C33 O13 Zn7 123.8(3)
Zn6 O13 Zn7 98.07(13)
Zn5 O13 Zn7 92.16(12)
C35 O14 Zn8 121.4(3)
C35 O14 Zn6 118.1(2)
Zn8 O14 Zn6 97.16(14)
C35 O14 Zn5 122.5(3)
Zn8 O14 Zn5 98.62(12)
Zn6 O14 Zn5 92.75(12)
C37 O15 Zn7 118.3(3)
C37 O15 Zn5 120.7(3)
Zn7 O15 Zn5 95.64(13)
C37 O15 Zn8 124.2(3)
Zn7 O15 Zn8 92.85(11)
Zn5 O15 Zn8 98.48(11)
C39 O16 Zn7 120.6(3)
C39 O16 Zn8 120.7(3)
Zn7 O16 Zn8 97.06(12)
C39 O16 Zn6 120.6(3)
Zn7 O16 Zn6 98.70(13)
Zn8 O16 Zn6 93.23(13)
C45 O17 Zn5 106.2(3)
C45 O18 C46 115.7(4)
C51 O19 Zn6 106.6(3)
C51 O20 C52 115.2(4)
C57 O21 Zn7 102.8(3)
C57 O22 C58 118.0(4)
C63 O23 Zn8 105.8(3)
C63 O24 C64 115.8(4)
N1 Zn1 O1 130.50(15)
N1 Zn1 O3 141.02(15)
O1 Zn1 O3 86.32(13)
N1 Zn1 O2 111.07(13)
O1 Zn1 O2 83.65(11)
O3 Zn1 O2 81.47(11)
N1 Zn1 O5 78.18(13)
O1 Zn1 O5 95.43(11)
O3 Zn1 O5 87.10(11)
O2 Zn1 O5 168.57(12)
N1 Zn1 Zn2 126.52(12)
O1 Zn1 Zn2 42.16(7)
O3 Zn1 Zn2 88.16(9)
O2 Zn1 Zn2 42.27(8)
O5 Zn1 Zn2 137.56(9)
N1 Zn1 Zn3 163.77(10)
O1 Zn1 Zn3 45.28(9)
O3 Zn1 Zn3 41.52(9)
O2 Zn1 Zn3 84.83(8)
O5 Zn1 Zn3 86.46(8)
Zn2 Zn1 Zn3 63.187(18)
N1 Zn1 Zn4 137.10(10)
O1 Zn1 Zn4 84.04(8)
O3 Zn1 Zn4 42.51(7)
O2 Zn1 Zn4 38.97(8)
O5 Zn1 Zn4 129.61(9)
Zn2 Zn1 Zn4 58.837(17)
Zn3 Zn1 Zn4 58.044(17)
N2 Zn2 O2 132.61(14)
N2 Zn2 O1 138.49(15)
O2 Zn2 O1 86.91(12)
N2 Zn2 O4 111.64(15)
O2 Zn2 O4 82.52(12)
O1 Zn2 O4 81.32(11)
N2 Zn2 O7 79.56(15)
O2 Zn2 O7 91.00(12)
O1 Zn2 O7 89.11(12)
O4 Zn2 O7 168.68(11)
N2 Zn2 Zn1 162.81(13)
O2 Zn2 Zn1 45.84(7)
O1 Zn2 Zn1 41.89(9)
O4 Zn2 Zn1 85.53(8)
O7 Zn2 Zn1 83.31(8)
N2 Zn2 Zn4 129.33(12)
O2 Zn2 Zn4 41.09(9)
O1 Zn2 Zn4 87.32(9)
O4 Zn2 Zn4 41.95(8)
O7 Zn2 Zn4 132.07(9)
Zn1 Zn2 Zn4 63.096(18)
N3 Zn3 O4 135.44(15)
N3 Zn3 O3 135.99(14)
O4 Zn3 O3 87.24(12)
N3 Zn3 O1 108.92(15)
O4 Zn3 O1 82.10(12)
O3 Zn3 O1 82.88(12)
N3 Zn3 O9 79.49(14)
O4 Zn3 O9 94.11(12)
O3 Zn3 O9 88.83(13)
O1 Zn3 O9 171.02(12)
N3 Zn3 Zn4 165.11(13)
O4 Zn3 Zn4 42.14(9)
O3 Zn3 Zn4 45.80(7)
O1 Zn3 Zn4 85.80(8)
O9 Zn3 Zn4 85.95(8)
N3 Zn3 Zn1 129.71(12)
O4 Zn3 Zn1 87.69(9)
O3 Zn3 Zn1 41.65(9)
O1 Zn3 Zn1 41.69(8)
O9 Zn3 Zn1 130.37(9)
Zn4 Zn3 Zn1 63.124(18)
N4 Zn4 O2 137.99(15)
N4 Zn4 O4 134.24(15)
O2 Zn4 O4 86.48(13)
N4 Zn4 O3 108.58(13)
O2 Zn4 O3 81.97(11)
O4 Zn4 O3 83.23(11)
N4 Zn4 O11 79.19(13)
O2 Zn4 O11 92.60(11)
O4 Zn4 O11 90.89(12)
O3 Zn4 O11 172.20(12)
N4 Zn4 Zn3 127.57(11)
O2 Zn4 Zn3 88.08(8)
O4 Zn4 Zn3 41.59(7)
O3 Zn4 Zn3 42.30(9)
O11 Zn4 Zn3 132.38(9)
N4 Zn4 Zn2 166.13(10)
O2 Zn4 Zn2 41.44(9)
O4 Zn4 Zn2 45.59(9)
O3 Zn4 Zn2 85.28(8)
O11 Zn4 Zn2 86.95(9)
Zn3 Zn4 Zn2 63.193(18)
N4 Zn4 Zn1 133.34(11)
O2 Zn4 Zn1 42.50(7)
O4 Zn4 Zn1 83.85(8)
O3 Zn4 Zn1 39.48(8)
O11 Zn4 Zn1 134.93(9)
Zn3 Zn4 Zn1 58.832(17)
Zn2 Zn4 Zn1 58.067(17)
N5 Zn5 O13 132.12(15)
N5 Zn5 O15 138.59(15)
O13 Zn5 O15 87.04(13)
N5 Zn5 O14 112.17(14)
O13 Zn5 O14 82.80(12)
O15 Zn5 O14 81.25(11)
N5 Zn5 O17 79.71(13)
O13 Zn5 O17 90.39(12)
O15 Zn5 O17 88.56(11)
O14 Zn5 O17 167.99(12)
N5 Zn5 Zn7 162.66(11)
O13 Zn5 Zn7 45.62(9)
O15 Zn5 Zn7 42.12(9)
O14 Zn5 Zn7 85.11(9)
O17 Zn5 Zn7 83.07(9)
N5 Zn5 Zn6 129.24(11)
O13 Zn5 Zn6 41.33(8)
O15 Zn5 Zn6 87.64(8)
O14 Zn5 Zn6 42.05(8)
O17 Zn5 Zn6 131.70(9)
Zn7 Zn5 Zn6 62.865(18)
N5 Zn5 Zn8 136.46(12)
O13 Zn5 Zn8 84.14(9)
O15 Zn5 Zn8 42.18(7)
O14 Zn5 Zn8 39.09(8)
O17 Zn5 Zn8 130.54(9)
Zn7 Zn5 Zn8 58.651(18)
Zn6 Zn5 Zn8 58.674(17)
N6 Zn6 O13 136.11(15)
N6 Zn6 O14 136.12(14)
O13 Zn6 O14 85.93(12)
N6 Zn6 O16 111.00(14)
O13 Zn6 O16 81.43(11)
O14 Zn6 O16 82.47(12)
N6 Zn6 O19 80.00(14)
O13 Zn6 O19 90.18(12)
O14 Zn6 O19 89.85(12)
O16 Zn6 O19 168.98(11)
N6 Zn6 Zn5 164.18(12)
O13 Zn6 Zn5 41.35(9)
O14 Zn6 Zn5 45.20(8)
O16 Zn6 Zn5 84.67(8)
O19 Zn6 Zn5 84.31(7)
N6 Zn6 Zn8 130.45(12)
O13 Zn6 Zn8 87.58(9)
O14 Zn6 Zn8 41.23(9)
O16 Zn6 Zn8 41.95(8)
O19 Zn6 Zn8 131.07(9)
Zn5 Zn6 Zn8 62.844(18)
N6 Zn6 Zn7 133.69(12)
O13 Zn6 Zn7 42.50(9)
O14 Zn6 Zn7 83.33(8)
O16 Zn6 Zn7 38.95(7)
O19 Zn6 Zn7 132.44(7)
Zn5 Zn6 Zn7 58.118(17)
Zn8 Zn6 Zn7 58.503(17)
N7 Zn7 O16 141.15(15)
N7 Zn7 O15 130.23(13)
O16 Zn7 O15 86.47(12)
N7 Zn7 O13 110.76(14)
O16 Zn7 O13 81.75(11)
O15 Zn7 O13 83.79(12)
N7 Zn7 O21 78.48(14)
O16 Zn7 O21 88.98(11)
O15 Zn7 O21 92.59(12)
O13 Zn7 O21 170.22(10)
N7 Zn7 Zn5 126.62(12)
O16 Zn7 Zn5 87.91(9)
O15 Zn7 Zn5 42.23(9)
O13 Zn7 Zn5 42.22(8)
O21 Zn7 Zn5 134.82(9)
N7 Zn7 Zn8 163.11(12)
O16 Zn7 Zn8 41.88(9)
O15 Zn7 Zn8 45.20(8)
O13 Zn7 Zn8 85.72(8)
O21 Zn7 Zn8 85.31(8)
Zn5 Zn7 Zn8 63.344(18)
N7 Zn7 Zn6 136.87(12)
O16 Zn7 Zn6 42.35(9)
O15 Zn7 Zn6 84.58(8)
O13 Zn7 Zn6 39.42(7)
O21 Zn7 Zn6 131.31(7)
Zn5 Zn7 Zn6 59.017(17)
Zn8 Zn7 Zn6 58.944(17)
N8 Zn8 O14 136.76(15)
N8 Zn8 O16 136.38(15)
O14 Zn8 O16 85.67(13)
N8 Zn8 O15 108.84(13)
O14 Zn8 O15 81.61(11)
O16 Zn8 O15 82.45(11)
N8 Zn8 O23 79.90(13)
O14 Zn8 O23 94.55(12)
O16 Zn8 O23 88.62(12)
O15 Zn8 O23 170.51(12)
N8 Zn8 Zn7 129.42(11)
O14 Zn8 Zn7 86.88(9)
O16 Zn8 Zn7 41.06(8)
O15 Zn8 Zn7 41.95(8)
O23 Zn8 Zn7 129.51(9)
N8 Zn8 Zn6 165.67(10)
O14 Zn8 Zn6 41.60(9)
O16 Zn8 Zn6 44.82(9)
O15 Zn8 Zn6 85.40(8)
O23 Zn8 Zn6 85.99(9)
Zn7 Zn8 Zn6 62.553(18)
N8 Zn8 Zn5 132.52(11)
O14 Zn8 Zn5 42.29(8)
O16 Zn8 Zn5 83.01(9)
O15 Zn8 Zn5 39.34(8)
O23 Zn8 Zn5 136.38(9)
Zn7 Zn8 Zn5 58.005(17)
Zn6 Zn8 Zn5 58.482(17)

loop_
_geom_bond_atom_site_label_1
_geom_bond_atom_site_label_2
_geom_bond_distance
C1 O1 1.439(5)
C1 C2 1.521(6)
C1 H1A 0.9900
C1 H1B 0.9900
C2 H2A 0.9800
C2 H2B 0.9800
C2 H2C 0.9800
C3 O2 1.436(5)
C3 C4 1.495(7)
C3 H3A 0.9900
C3 H3B 0.9900
C4 H4A 0.9800
C4 H4B 0.9800
C4 H4C 0.9800
C5 O3 1.443(5)
C5 C6 1.510(6)
C5 H5A 0.9900
C5 H5B 0.9900
C6 H6A 0.9800
C6 H6B 0.9800
C6 H6C 0.9800
C7 O4 1.435(5)
C7 C8 1.504(6)
C7 H7A 0.9900
C7 H7B 0.9900
C8 H8A 0.9800
C8 H8B 0.9800
C8 H8C 0.9800
C9 N1 1.364(6)
C9 C10 1.393(6)
C9 H9 0.9500
C10 C11 1.402(6)
C10 H10 0.9500
C11 C12 1.387(7)
C11 H11 0.9500
C12 N1 1.383(5)
C12 C13 1.436(7)
C13 O5 1.224(6)
C13 O6 1.346(5)
C14 O6 1.451(6)
C14 H14A 0.9800
C14 H14B 0.9800
C14 H14C 0.9800
C15 N2 1.357(6)
C15 C16 1.390(6)
C15 H15 0.9500
C16 C17 1.380(7)
C16 H16 0.9500
C17 C18 1.401(6)
C17 H17 0.9500
C18 N2 1.373(6)
C18 C19 1.441(6)
C19 O7 1.228(6)
C19 O8 1.333(6)
C20 O8 1.441(5)
C20 H20A 0.9800
C20 H20B 0.9800
C20 H20C 0.9800
C21 N3 1.356(6)
C21 C22 1.393(6)
C21 H21 0.9500
C22 C23 1.386(7)
C22 H22 0.9500
C23 C24 1.391(6)
C23 H23 0.9500
C24 N3 1.364(6)
C24 C25 1.454(7)
C25 O9 1.236(5)
C25 O10 1.327(6)
C26 O10 1.435(6)
C26 H26A 0.9800
C26 H26B 0.9800
C26 H26C 0.9800
C27 N4 1.347(6)
C27 C28 1.395(6)
C27 H27 0.9500
C28 C29 1.405(6)
C28 H28 0.9500
C29 C30 1.379(7)
C29 H29 0.9500
C30 N4 1.376(5)
C30 C31 1.440(7)
C31 O11 1.239(6)
C31 O12 1.335(5)
C32 O12 1.449(6)
C32 H32A 0.9800
C32 H32B 0.9800
C32 H32C 0.9800
C33 O13 1.448(5)
C33 C34 1.509(7)
C33 H33A 0.9900
C33 H33B 0.9900
C34 H34A 0.9800
C34 H34B 0.9800
C34 H34C 0.9800
C35 O14 1.455(5)
C35 C36 1.516(7)
C35 H35A 0.9900
C35 H35B 0.9900
C36 H36A 0.9800
C36 H36B 0.9800
C36 H36C 0.9800
C37 O15 1.451(5)
C37 C38 1.508(6)
C37 H37A 0.9900
C37 H37B 0.9900
C38 H38A 0.9800
C38 H38B 0.9800
C38 H38C 0.9800
C39 O16 1.444(5)
C39 C40 1.518(7)
C39 H39A 0.9900
C39 H39B 0.9900
C40 H40A 0.9800
C40 H40B 0.9800
C40 H40C 0.9800
C41 N5 1.358(6)
C41 C42 1.385(6)
C41 H41 0.9500
C42 C43 1.406(6)
C42 H42 0.9500
C43 C44 1.389(7)
C43 H43 0.9500
C44 N5 1.383(5)
C44 C45 1.454(6)
C45 O17 1.237(6)
C45 O18 1.330(5)
C46 O18 1.441(5)
C46 H46A 0.9800
C46 H46B 0.9800
C46 H46C 0.9800
C47 N6 1.353(6)
C47 C48 1.375(7)
C47 H47 0.9500
C48 C49 1.398(7)
C48 H48 0.9500
C49 C50 1.393(6)
C49 H49 0.9500
C50 N6 1.379(6)
C50 C51 1.450(7)
C51 O19 1.233(5)
C51 O20 1.330(5)
C52 O20 1.446(6)
C52 H52A 0.9800
C52 H52B 0.9800
C52 H52C 0.9800
C53 N7 1.345(6)
C53 C54 1.379(7)
C53 H53 0.9500
C54 C55 1.401(7)
C54 H54 0.9500
C55 C56 1.390(6)
C55 H55 0.9500
C56 N7 1.387(6)
C56 C57 1.411(7)
C57 O21 1.246(5)
C57 O22 1.354(6)
C58 O22 1.442(6)
C58 H58A 0.9800
C58 H58B 0.9800
C58 H58C 0.9800
C59 N8 1.356(6)
C59 C60 1.390(6)
C59 H59 0.9500
C60 C61 1.393(6)
C60 H60 0.9500
C61 C62 1.387(7)
C61 H61 0.9500
C62 N8 1.384(5)
C62 C63 1.442(6)
C63 O23 1.237(6)
C63 O24 1.338(5)
C64 O24 1.454(5)
C64 H64A 0.9800
C64 H64B 0.9800
C64 H64C 0.9800
C65 C66 1.495(8)
C65 H65A 0.9800
C65 H65B 0.9800
C65 H65C 0.9800
C66 C67 1.380(7)
C66 C71 1.397(9)
C67 C68 1.380(8)
C67 H67 0.9500
C68 C69 1.357(9)
C68 H68 0.9500
C69 C70 1.391(9)
C69 H69 0.9500
C70 C71 1.355(9)
C70 H70 0.9500
C71 H71 0.9500
C72 C73 1.499(8)
C72 H72A 0.9800
C72 H72B 0.9800
C72 H72C 0.9800
C73 C78 1.364(8)
C73 C74 1.403(8)
C74 C75 1.366(9)
C74 H74 0.9500
C75 C76 1.389(9)
C75 H75 0.9500
C76 C77 1.352(9)
C76 H76 0.9500
C77 C78 1.404(8)
C77 H77 0.9500
C78 H78 0.9500
C79 C80 1.517(8)
C79 H79A 0.9800
C79 H79B 0.9800
C79 H79C 0.9800
C80 C81 1.365(8)
C80 C85 1.385(7)
C81 C82 1.418(8)
C81 H81 0.9500
C82 C83 1.344(7)
C82 H82 0.9500
C83 C84 1.416(9)
C83 H83 0.9500
C84 C85 1.360(9)
C84 H84 0.9500
C85 H85 0.9500
C86 C87 1.539(10)
C86 H86A 0.9800
C86 H86B 0.9800
C86 H86C 0.9800
C87 C92 1.324(10)
C87 C88 1.397(12)
C88 C89 1.393(11)
C88 H88 0.9500
C89 C90 1.388(13)
C89 H89 0.9500
C90 C91 1.373(12)
C90 H90 0.9500
C91 C92 1.360(10)
C91 H91 0.9500
C92 H92 0.9500
N1 Zn1 1.921(4)
N2 Zn2 1.942(4)
N3 Zn3 1.938(4)
N4 Zn4 1.934(4)
N5 Zn5 1.933(4)
N6 Zn6 1.956(3)
N7 Zn7 1.927(4)
N8 Zn8 1.936(4)
O1 Zn1 2.017(3)
O1 Zn2 2.028(3)
O1 Zn3 2.155(3)
O2 Zn4 2.008(3)
O2 Zn2 2.023(3)
O2 Zn1 2.157(3)
O3 Zn3 2.022(3)
O3 Zn1 2.027(3)
O3 Zn4 2.155(3)
O4 Zn3 2.006(3)
O4 Zn4 2.027(3)
O4 Zn2 2.167(3)
O5 Zn1 2.373(3)
O7 Zn2 2.278(3)
O9 Zn3 2.301(3)
O11 Zn4 2.319(3)
O13 Zn6 2.015(3)
O13 Zn5 2.016(3)
O13 Zn7 2.144(3)
O14 Zn8 2.015(3)
O14 Zn6 2.030(3)
O14 Zn5 2.150(3)
O15 Zn7 2.021(3)
O15 Zn5 2.025(3)
O15 Zn8 2.145(3)
O16 Zn7 1.998(3)
O16 Zn8 2.031(3)
O16 Zn6 2.141(3)
O17 Zn5 2.295(3)
O19 Zn6 2.278(3)
O21 Zn7 2.403(3)
O23 Zn8 2.286(3)
Zn1 Zn2 3.0050(8)
Zn1 Zn3 3.0290(8)
Zn1 Zn4 3.1576(7)
Zn2 Zn4 3.0299(8)
Zn3 Zn4 3.0035(7)
Zn5 Zn7 2.9978(8)
Zn5 Zn6 3.0267(7)
Zn5 Zn8 3.1591(8)
Zn6 Zn8 3.0328(8)
Zn6 Zn7 3.1418(7)
Zn7 Zn8 3.0187(8)
